data_4123887
loop_
_publ_author_name
'Talavera, Garazi'
'Pe\~na, Javier'
'Alcarazo, Manuel'

_publ_section_title
;
 Dihalo(imidazolium)sulfuranes: A Versatile Platform for the Synthesis of
 New Electrophilic Group-Transfer Reagents.
;
_journal_issue 27
_journal_name_full 'Journal of the American Chemical Society'
_journal_page_first 8704
_journal_page_last 8707
_journal_paper_doi 10.1021/jacs.5b05287
_journal_volume 137
_journal_year 2015
_chemical_compound_source dichloromethane
_chemical_formula_moiety 'C11 H20 Br2 N2 S'
_chemical_formula_sum 'C11 H20 Br2 N2 S'
_chemical_formula_weight 372.17
_space_group_crystal_system monoclinic
_space_group_IT_number 15
_space_group_name_Hall '-C 2yc'
_space_group_name_H-M_alt 'C 1 2/c 1'
_symmetry_cell_setting monoclinic
_symmetry_Int_Tables_number 15
_symmetry_space_group_name_Hall '-C 2yc'
_symmetry_space_group_name_H-M 'C 1 2/c 1'
_atom_sites_solution_hydrogens geom
_atom_sites_solution_primary direct
_atom_sites_solution_secondary difmap
_audit_block_code PEJ-PA-015-01
_audit_creation_date 2014-08-14
_audit_creation_method
;
Olex2 1.2
(compiled 2014.07.22 svn.r2960 for OlexSys, GUI svn.r4862)
;
_cell_angle_alpha 90
_cell_angle_beta 110.582(8)
_cell_angle_gamma 90
_cell_formula_units_Z 4
_cell_length_a 10.9428(7)
_cell_length_b 12.0932(9)
_cell_length_c 11.9149(13)
_cell_measurement_reflns_used 16712
_cell_measurement_temperature 100
_cell_measurement_theta_max 33.0997
_cell_measurement_theta_min 2.6044
_cell_volume 1476.1(2)
_computing_cell_refinement 'REVALCCD V. 1.6, 2008'
_computing_data_collection 'DATCOL (Bruker AXS, 2006)'
_computing_data_reduction 'REVALCCD V. 1.6, 2008'
_computing_molecular_graphics 'DIAMOND (Crystal Impact GbR, 1997-2013)'
_computing_publication_material 'Olex2 (Dolomanov et al., 2009)'
_computing_structure_refinement 'SHELXL (Sheldrick, 2013)'
_computing_structure_solution 'SHELXS (Sheldrick, 2013)'
_diffrn_ambient_temperature 100
_diffrn_detector_area_resol_mean 18.02
_diffrn_measured_fraction_theta_full 1.000
_diffrn_measured_fraction_theta_max 0.999
_diffrn_measurement_device_type 'Bruker AXS Enraf-Nonius KappaCCD'
_diffrn_measurement_method 'CCD \f- and \w-scans'
_diffrn_radiation_type MoK\a
_diffrn_radiation_wavelength 0.71073
_diffrn_reflns_av_R_equivalents 0.0460
_diffrn_reflns_av_unetI/netI 0.0290
_diffrn_reflns_Laue_measured_fraction_full 1.000
_diffrn_reflns_Laue_measured_fraction_max 0.999
_diffrn_reflns_limit_h_max 16
_diffrn_reflns_limit_h_min -16
_diffrn_reflns_limit_k_max 18
_diffrn_reflns_limit_k_min -17
_diffrn_reflns_limit_l_max 18
_diffrn_reflns_limit_l_min -18
_diffrn_reflns_number 15473
_diffrn_reflns_point_group_measured_fraction_full 1.000
_diffrn_reflns_point_group_measured_fraction_max 0.999
_diffrn_reflns_theta_full 27.500
_diffrn_reflns_theta_max 33.125
_diffrn_reflns_theta_min 2.606
_diffrn_source '0.2 x 2mm^2^ focus rotating anode'
_diffrn_standards_number 0
_exptl_absorpt_coefficient_mu 5.612
_exptl_absorpt_correction_T_max 0.84518
_exptl_absorpt_correction_T_min 0.70105
_exptl_absorpt_correction_type gaussian
_exptl_absorpt_process_details 'SADABS (Bruker AXS, 2012)'
_exptl_crystal_colour orange
_exptl_crystal_density_diffrn 1.675
_exptl_crystal_description prism
_exptl_crystal_F_000 744
_exptl_crystal_size_max 0.06
_exptl_crystal_size_mid 0.05
_exptl_crystal_size_min 0.04
_refine_diff_density_max 0.633
_refine_diff_density_min -0.927
_refine_diff_density_rms 0.100
_refine_ls_extinction_method none
_refine_ls_goodness_of_fit_ref 1.068
_refine_ls_hydrogen_treatment constr
_refine_ls_matrix_type full
_refine_ls_number_parameters 77
_refine_ls_number_reflns 2818
_refine_ls_number_restraints 0
_refine_ls_restrained_S_all 1.068
_refine_ls_R_factor_all 0.0367
_refine_ls_R_factor_gt 0.0286
_refine_ls_shift/su_max 0.001
_refine_ls_shift/su_mean 0.000
_refine_ls_structure_factor_coef Fsqd
_refine_ls_weighting_details 'w=1/[\s^2^(Fo^2^)+(0.0358P)^2^+1.1830P] where P=(Fo^2^+2Fc^2^)/3'
_refine_ls_weighting_scheme calc
_refine_ls_wR_factor_gt 0.0690
_refine_ls_wR_factor_ref 0.0731
_reflns_Friedel_coverage 0.000
_reflns_number_gt 2411
_reflns_number_total 2818
_reflns_threshold_expression 'I > 2\s(I)'
_cod_data_source_file ja5b05287_si_001.cif
_cod_data_source_block 8939sadabs
_cod_depositor_comments
;
The following automatic conversions were performed:

'_symmetry_cell_setting' value 'MONOCLINIC' changed to 'monoclinic'
according to
/usr/data/users/saulius/crontab/automatic-downloads/rss-feeds/ACS/lib/dictionaries/cif_core.dic
dictionary named 'cif_core.dic' version 2.4.2 from 2011-04-26.

Automatic conversion script
Id: cif_fix_values 3271 2015-04-21 07:52:19Z andrius 

 Adding full bibliography for 4123885--4123889.cif.
;
_cod_original_sg_symbol_Hall '-c 2yc'
_cod_original_sg_symbol_H-M 'c 2/c'
_cod_database_code 4123887
_shelxl_version_number 2014/6
_shelx_space_group_comment
;
The symmetry employed for this shelxl refinement is uniquely defined
by the following loop, which should always be used as a source of
symmetry information in preference to the above space-group names.
They are only intended as comments.
;
_olex2_refinement_description
;
1. Fixed Uiso
 At 1.2 times of:
  All C(H) groups
 At 1.5 times of:
  All C(H,H,H) groups
2.a Ternary CH refined with riding coordinates:
 C4(H4)
2.b Idealised Me refined as rotating group:
 C3(H3A,H3B,H3C), C5(H5A,H5B,H5C), C6(H6A,H6B,H6C)
;

loop_
_space_group_symop_operation_xyz
'x, y, z'
'-x, y, -z+1/2'
'x+1/2, y+1/2, z'
'-x+1/2, y+1/2, -z+1/2'
'-x, -y, -z'
'x, -y, z-1/2'
'-x+1/2, -y+1/2, -z'
'x+1/2, -y+1/2, z-1/2'

loop_
_atom_site_label
_atom_site_type_symbol
_atom_site_fract_x
_atom_site_fract_y
_atom_site_fract_z
_atom_site_U_iso_or_equiv
_atom_site_adp_type
_atom_site_occupancy
_atom_site_site_symmetry_order
_atom_site_calc_flag
_atom_site_refinement_flags_posn
_atom_site_refinement_flags_adp
_atom_site_refinement_flags_occupancy
Br1 Br 0.00349(2) 0.27889(2) 0.04094(2) 0.02398(6) Uani 1 1 d . . .
S1 S 0.0000 0.27447(4) 0.2500 0.01869(10) Uani 1 2 d S T P
N1 N 0.10544(12) 0.48334(10) 0.29938(11) 0.0166(2) Uani 1 1 d . . .
C1 C 0.0000 0.41805(17) 0.2500 0.0165(3) Uani 1 2 d S T P
C2 C 0.06599(14) 0.59322(12) 0.28055(13) 0.0182(3) Uani 1 1 d . . .
C3 C 0.15450(17) 0.69066(14) 0.31525(16) 0.0236(3) Uani 1 1 d . . .
H3A H 0.2039 0.6968 0.2611 0.035 Uiso 1 1 calc GR . .
H3B H 0.2151 0.6814 0.3978 0.035 Uiso 1 1 calc GR . .
H3C H 0.1027 0.7579 0.3098 0.035 Uiso 1 1 calc GR . .
C4 C 0.23722(14) 0.44072(13) 0.37280(13) 0.0183(3) Uani 1 1 d . . .
H4 H 0.2310 0.3582 0.3720 0.022 Uiso 1 1 calc R . .
C5 C 0.27418(17) 0.47708(15) 0.50313(14) 0.0260(3) Uani 1 1 d . . .
H5A H 0.2965 0.5559 0.5099 0.039 Uiso 1 1 calc GR . .
H5B H 0.3495 0.4341 0.5533 0.039 Uiso 1 1 calc GR . .
H5C H 0.2003 0.4646 0.5299 0.039 Uiso 1 1 calc GR . .
C6 C 0.33895(16) 0.47061(15) 0.31769(16) 0.0241(3) Uani 1 1 d . . .
H6A H 0.3087 0.4466 0.2338 0.036 Uiso 1 1 calc GR . .
H6B H 0.4215 0.4336 0.3622 0.036 Uiso 1 1 calc GR . .
H6C H 0.3522 0.5509 0.3216 0.036 Uiso 1 1 calc GR . .

loop_
_atom_site_aniso_label
_atom_site_aniso_U_11
_atom_site_aniso_U_22
_atom_site_aniso_U_33
_atom_site_aniso_U_23
_atom_site_aniso_U_13
_atom_site_aniso_U_12
Br1 0.02500(9) 0.02406(10) 0.02194(9) -0.00401(5) 0.00709(6) 0.00160(6)
S1 0.0179(2) 0.0128(2) 0.0228(2) 0.000 0.00386(18) 0.000
N1 0.0159(5) 0.0144(5) 0.0176(5) -0.0003(4) 0.0035(4) -0.0004(4)
C1 0.0155(8) 0.0130(8) 0.0188(8) 0.000 0.0035(6) 0.000
C2 0.0191(6) 0.0139(6) 0.0199(6) -0.0003(5) 0.0045(5) -0.0005(5)
C3 0.0229(7) 0.0149(6) 0.0310(8) -0.0011(6) 0.0071(6) -0.0032(5)
C4 0.0154(6) 0.0177(6) 0.0187(6) 0.0006(5) 0.0023(5) 0.0010(5)
C5 0.0220(7) 0.0320(8) 0.0198(7) -0.0033(6) 0.0023(5) 0.0013(6)
C6 0.0202(7) 0.0238(8) 0.0293(8) 0.0022(6) 0.0098(6) 0.0019(6)

loop_
_atom_type_symbol
_atom_type_description
_atom_type_scat_dispersion_real
_atom_type_scat_dispersion_imag
_atom_type_scat_source
C C 0.0033 0.0016 'International Tables Vol C Tables 4.2.6.8 and 6.1.1.4'
H H 0.0000 0.0000 'International Tables Vol C Tables 4.2.6.8 and 6.1.1.4'
N N 0.0061 0.0033 'International Tables Vol C Tables 4.2.6.8 and 6.1.1.4'
S S 0.1246 0.1234 'International Tables Vol C Tables 4.2.6.8 and 6.1.1.4'
Br Br -0.2901 2.4595 'International Tables Vol C Tables 4.2.6.8 and 6.1.1.4'

loop_
_exptl_crystal_face_index_h
_exptl_crystal_face_index_k
_exptl_crystal_face_index_l
_exptl_crystal_face_perp_dist
0.00 -1.00 2.00 0.0200
0.00 1.00 -2.00 0.0200
1.00 0.00 0.00 0.0200
-1.00 0.00 0.00 0.0200
0.00 1.00 0.00 0.0300
0.00 -1.00 0.00 0.0300
